data_7036663
loop_
_publ_author_name
'Giffin, Kaitie A.'
'Korobkov, Ilia'
'Baker, R. Tom'

_publ_section_title
;
 Br\/onsted acid-promoted C-F bond activation in [P,S]-ligated neutral and
 anionic perfluoronickelacyclopentanes.
;
_journal_issue 45
_journal_name_full 'Dalton transactions (Cambridge, England : 2003)'
_journal_page_first 19587
_journal_page_last 19596
_journal_paper_doi 10.1039/c5dt02912k
_journal_volume 44
_journal_year 2015
_chemical_formula_sum 'C47 H64 F8 N0 Na Ni O9 P S'
_chemical_formula_weight 1069.71
_chemical_name_systematic '[1,2,4-(S),(Ph2P),Me(C6H3)]Ni(C4F8)(Na)(18-Crown-6)'
_space_group_crystal_system monoclinic
_space_group_IT_number 15
_space_group_name_Hall '-C 2yc'
_space_group_name_H-M_alt 'C 1 2/c 1'
_symmetry_space_group_name_Hall '-C 2yc'
_symmetry_space_group_name_H-M 'C 1 2/c 1'
_atom_sites_solution_hydrogens geom
_audit_creation_method SHELXL-2013
_audit_update_record
;
2015-07-22 deposited with the CCDC.
2015-09-15 downloaded from the CCDC.
;
_cell_angle_alpha 90
_cell_angle_beta 103.6427(12)
_cell_angle_gamma 90
_cell_formula_units_Z 8
_cell_length_a 22.8948(6)
_cell_length_b 13.9815(4)
_cell_length_c 34.7205(10)
_cell_measurement_reflns_used 9845
_cell_measurement_temperature 200(2)
_cell_measurement_theta_max 27.15
_cell_measurement_theta_min 2.22
_cell_volume 10800.6(5)
_computing_cell_refinement 'APEX II, Bruker (2009)'
_computing_data_collection 'APEX II, Bruker (2009)'
_computing_data_reduction 'XPREP, Bruker (2009)'
_computing_molecular_graphics 'SHELXTL, Bruker (2004)'
_computing_publication_material 'SHELXTL, Bruker (2004)'
_computing_structure_refinement 'SHELXL-2013 (Sheldrick, 2013)'
_computing_structure_solution 'SHELXS-03 (Sheldrick, 2003)'
_diffrn_ambient_temperature 200(2)
_diffrn_measured_fraction_theta_full 0.670
_diffrn_measured_fraction_theta_max 0.992
_diffrn_measurement_device_type 'Bruker APEX-II CCD'
_diffrn_measurement_method '\f and \w scans'
_diffrn_radiation_type MoK\a
_diffrn_radiation_wavelength 0.71073
_diffrn_reflns_av_R_equivalents 0.0458
_diffrn_reflns_av_unetI/netI 0.0273
_diffrn_reflns_laue_measured_fraction_full 0.670
_diffrn_reflns_laue_measured_fraction_max 0.992
_diffrn_reflns_limit_h_max 24
_diffrn_reflns_limit_h_min -24
_diffrn_reflns_limit_k_max 14
_diffrn_reflns_limit_k_min -14
_diffrn_reflns_limit_l_max 36
_diffrn_reflns_limit_l_min -36
_diffrn_reflns_number 57572
_diffrn_reflns_point_group_measured_fraction_full 0.670
_diffrn_reflns_point_group_measured_fraction_max 0.992
_diffrn_reflns_theta_full 25.242
_diffrn_reflns_theta_max 21.966
_diffrn_reflns_theta_min 1.720
_exptl_absorpt_coefficient_mu 0.512
_exptl_absorpt_correction_T_max 0.7457
_exptl_absorpt_correction_T_min 0.6454
_exptl_absorpt_correction_type multi-scan
_exptl_absorpt_process_details 'SADABS, Bruker (2003)'
_exptl_crystal_colour yellow
_exptl_crystal_density_diffrn 1.316
_exptl_crystal_density_meas ?
_exptl_crystal_description block
_exptl_crystal_F_000 4480
_exptl_crystal_size_max 0.220
_exptl_crystal_size_mid 0.120
_exptl_crystal_size_min 0.080
_refine_diff_density_max 0.801
_refine_diff_density_min -0.374
_refine_diff_density_rms 0.083
_refine_ls_extinction_method none
_refine_ls_goodness_of_fit_ref 1.059
_refine_ls_hydrogen_treatment constr
_refine_ls_matrix_type full
_refine_ls_number_parameters 614
_refine_ls_number_reflns 6544
_refine_ls_number_restraints 74
_refine_ls_restrained_S_all 1.069
_refine_ls_R_factor_all 0.0841
_refine_ls_R_factor_gt 0.0673
_refine_ls_shift/su_max 0.001
_refine_ls_shift/su_mean 0.000
_refine_ls_structure_factor_coef Fsqd
_refine_ls_weighting_details 'w=1/[\s^2^(Fo^2^)+(0.1110P)^2^+35.3010P] where P=(Fo^2^+2Fc^2^)/3'
_refine_ls_weighting_scheme calc
_refine_ls_wR_factor_gt 0.1772
_refine_ls_wR_factor_ref 0.1893
_reflns_Friedel_coverage 0.000
_reflns_number_gt 5217
_reflns_number_total 6544
_reflns_threshold_expression 'I > 2\s(I)'
_cod_data_source_file c5dt02912k2.cif
_cod_data_source_block tb125
_cod_depositor_comments
;
The following automatic conversions were performed:

'_exptl_crystal_density_meas' value 'n/a' was changed to '?' - the
value is perceived as not measured.

Automatic conversion script
Id: cif_fix_values 3271 2015-04-21 07:52:19Z andrius 

 Adding full bibliography for 7036657--7036663.cif.
;
_cod_database_code 7036663
_shelx_space_group_comment
; 
The symmetry employed for this shelxl refinement is uniquely defined 
by the following loop, which should always be used as a source of 
symmetry information in preference to the above space-group names. 
They are only intended as comments. 
;
_shelx_estimated_absorpt_t_min 0.896
_shelx_estimated_absorpt_t_max 0.960
_shelxl_version_number 2013-4

loop_
_space_group_symop_operation_xyz
'x, y, z'
'-x, y, -z+1/2'
'x+1/2, y+1/2, z'
'-x+1/2, y+1/2, -z+1/2'
'-x, -y, -z'
'x, -y, z-1/2'
'-x+1/2, -y+1/2, -z'
'x+1/2, -y+1/2, z-1/2'

loop_
_atom_site_label
_atom_site_type_symbol
_atom_site_fract_x
_atom_site_fract_y
_atom_site_fract_z
_atom_site_U_iso_or_equiv
_atom_site_adp_type
_atom_site_occupancy
_atom_site_site_symmetry_order
_atom_site_calc_flag
_atom_site_refinement_flags_posn
_atom_site_refinement_flags_adp
_atom_site_refinement_flags_occupancy
_atom_site_disorder_assembly
_atom_site_disorder_group
Ni1 Ni 0.74965(3) 0.51721(4) 0.60137(2) 0.0339(2) Uani 1 1 d . . . . .
S1 S 0.71147(6) 0.51544(11) 0.65357(4) 0.0497(4) Uani 1 1 d . . . . .
P1 P 0.65824(6) 0.49988(9) 0.56490(4) 0.0338(4) Uani 1 1 d . . . . .
Na1 Na 0.77587(10) 0.52650(16) 0.84556(7) 0.0549(6) Uani 1 1 d . . . . .
F1 F 0.7704(8) 0.4682(10) 0.5282(5) 0.059(4) Uani 0.5 1 d . . P A 1
F2 F 0.7799(8) 0.6180(11) 0.5410(5) 0.053(4) Uani 0.5 1 d . . P A 1
F1' F 0.7769(11) 0.4253(12) 0.5325(7) 0.084(7) Uani 0.5 1 d . . P A 2
F2' F 0.7820(10) 0.5773(11) 0.5317(6) 0.083(6) Uani 0.5 1 d . . P A 2
F3 F 0.88893(15) 0.5345(3) 0.54770(10) 0.0778(11) Uani 1 1 d . . . . .
F4 F 0.87047(16) 0.4166(3) 0.58368(11) 0.0728(10) Uani 1 1 d . . . . .
F5 F 0.86948(17) 0.6608(2) 0.60112(13) 0.0804(11) Uani 1 1 d . . . . .
F6 F 0.93200(14) 0.5521(3) 0.63077(10) 0.0735(11) Uani 1 1 d . . . . .
F7 F 0.83171(15) 0.6168(3) 0.66274(10) 0.0695(10) Uani 1 1 d . . . . .
F8 F 0.85132(14) 0.4658(2) 0.65883(9) 0.0603(9) Uani 1 1 d . . . . .
O1 O 0.8082(3) 0.3692(4) 0.80564(17) 0.0973(17) Uani 1 1 d . . . . .
O2 O 0.7831(2) 0.3555(3) 0.87989(15) 0.0786(14) Uani 1 1 d . . . . .
O3 O 0.7287(2) 0.5013(4) 0.91049(14) 0.0847(15) Uani 1 1 d . . . . .
O4 O 0.7387(2) 0.6787(4) 0.87961(16) 0.0878(15) Uani 1 1 d . . . . .
O5 O 0.7639(3) 0.6943(4) 0.80672(18) 0.1066(19) Uani 1 1 d . . . . .
O6 O 0.8257(3) 0.5505(4) 0.78044(16) 0.1000(17) Uani 1 1 d . . . . .
O7 O 0.87020(19) 0.5665(3) 0.88508(14) 0.0776(14) Uani 1 1 d D . . . .
O8 O 0.6789(3) 0.4928(5) 0.81041(18) 0.113(2) Uani 1 1 d D . . . .
C1 C 0.6109(2) 0.4616(3) 0.59719(15) 0.0374(12) Uani 1 1 d . . . . .
C2 C 0.6380(2) 0.4705(4) 0.63751(15) 0.0417(13) Uani 1 1 d . . . . .
C3 C 0.6057(3) 0.4404(5) 0.66423(17) 0.0595(16) Uani 1 1 d . . . . .
H3A H 0.6234 0.4438 0.6918 0.071 Uiso 1 1 calc R U . . .
C4 C 0.5475(3) 0.4050(5) 0.65129(18) 0.0585(16) Uani 1 1 d . . . . .
H4A H 0.5263 0.3847 0.6703 0.070 Uiso 1 1 calc R U . . .
C5 C 0.5203(2) 0.3988(4) 0.61167(18) 0.0524(15) Uani 1 1 d . . . . .
C6 C 0.5527(2) 0.4264(4) 0.58490(16) 0.0426(13) Uani 1 1 d . . . . .
H6A H 0.5350 0.4212 0.5573 0.051 Uiso 1 1 calc R U . . .
C7 C 0.4568(3) 0.3613(6) 0.5980(2) 0.081(2) Uani 1 1 d . . . . .
H7A H 0.4450 0.3615 0.5690 0.122 Uiso 1 1 calc R U . . .
H7B H 0.4294 0.4023 0.6084 0.122 Uiso 1 1 calc R U . . .
H7C H 0.4548 0.2959 0.6077 0.122 Uiso 1 1 calc R U . . .
C8 C 0.6363(2) 0.4182(3) 0.52319(14) 0.0364(12) Uani 1 1 d . . . . .
C9 C 0.5916(2) 0.4400(4) 0.48968(17) 0.0539(15) Uani 1 1 d . . . . .
H9A H 0.5733 0.5013 0.4870 0.065 Uiso 1 1 calc R U . . .
C10 C 0.5737(3) 0.3719(5) 0.46005(19) 0.0679(19) Uani 1 1 d . . . . .
H10A H 0.5433 0.3870 0.4371 0.081 Uiso 1 1 calc R U . . .
C11 C 0.5995(3) 0.2843(5) 0.4637(2) 0.0643(18) Uani 1 1 d . . . . .
H11A H 0.5865 0.2381 0.4435 0.077 Uiso 1 1 calc R U . . .
C12 C 0.6438(3) 0.2616(4) 0.49589(19) 0.0592(17) Uani 1 1 d . . . . .
H12A H 0.6620 0.2001 0.4980 0.071 Uiso 1 1 calc R U . . .
C13 C 0.6623(3) 0.3292(4) 0.52586(16) 0.0508(15) Uani 1 1 d . . . . .
H13A H 0.6933 0.3134 0.5484 0.061 Uiso 1 1 calc R U . . .
C14 C 0.6280(2) 0.6163(3) 0.54545(14) 0.0348(12) Uani 1 1 d . . . . .
C15 C 0.6473(3) 0.6577(4) 0.51461(16) 0.0503(15) Uani 1 1 d . . . . .
H15A H 0.6748 0.6245 0.5028 0.060 Uiso 1 1 calc R U . . .
C16 C 0.6269(3) 0.7474(4) 0.50091(18) 0.0581(16) Uani 1 1 d . . . . .
H16A H 0.6412 0.7755 0.4799 0.070 Uiso 1 1 calc R U . . .
C17 C 0.5873(3) 0.7955(4) 0.5167(2) 0.0607(17) Uani 1 1 d . . . . .
H17A H 0.5721 0.8556 0.5062 0.073 Uiso 1 1 calc R U . . .
C18 C 0.5690(3) 0.7562(5) 0.5486(2) 0.079(2) Uani 1 1 d . . . . .
H18A H 0.5428 0.7909 0.5609 0.094 Uiso 1 1 calc R U . . .
C19 C 0.5890(3) 0.6659(4) 0.56232(19) 0.0587(16) Uani 1 1 d . . . . .
H19A H 0.5754 0.6383 0.5837 0.070 Uiso 1 1 calc R U . . .
C20 C 0.7898(3) 0.5162(5) 0.55850(18) 0.0563(17) Uani 1 1 d . . . . .
C21 C 0.8563(3) 0.5098(4) 0.57389(17) 0.0502(15) Uani 1 1 d . . . . .
C22 C 0.8735(2) 0.5670(4) 0.61116(17) 0.0497(15) Uani 1 1 d . . . . .
C23 C 0.8282(2) 0.5434(4) 0.63568(15) 0.0403(13) Uani 1 1 d . . . . .
C24 C 0.8248(5) 0.2882(6) 0.8316(4) 0.132(4) Uani 1 1 d . . . . .
H24A H 0.8243 0.2296 0.8155 0.158 Uiso 1 1 calc R U . . .
H24B H 0.8662 0.2973 0.8478 0.158 Uiso 1 1 calc R U . . .
C25 C 0.7851(6) 0.2767(6) 0.8568(3) 0.122(4) Uani 1 1 d . . . . .
H25A H 0.7442 0.2635 0.8405 0.147 Uiso 1 1 calc R U . . .
H25B H 0.7980 0.2207 0.8742 0.147 Uiso 1 1 calc R U . . .
C26 C 0.7490(5) 0.3374(7) 0.9082(3) 0.118(4) Uani 1 1 d . . . . .
H26A H 0.7651 0.2807 0.9243 0.141 Uiso 1 1 calc R U . . .
H26B H 0.7066 0.3245 0.8946 0.141 Uiso 1 1 calc R U . . .
C27 C 0.7524(6) 0.4214(8) 0.9336(3) 0.128(4) Uani 1 1 d . . . . .
H27A H 0.7294 0.4098 0.9540 0.154 Uiso 1 1 calc R U . . .
H27B H 0.7948 0.4338 0.9474 0.154 Uiso 1 1 calc R U . . .
C28 C 0.7280(4) 0.5849(8) 0.9333(2) 0.111(3) Uani 1 1 d . . . . .
H28A H 0.7693 0.6003 0.9483 0.133 Uiso 1 1 calc R U . . .
H28B H 0.7027 0.5746 0.9524 0.133 Uiso 1 1 calc R U . . .
C29 C 0.7040(4) 0.6640(7) 0.9067(3) 0.100(3) Uani 1 1 d . . . . .
H29A H 0.6622 0.6493 0.8924 0.120 Uiso 1 1 calc R U . . .
H29B H 0.7034 0.7230 0.9223 0.120 Uiso 1 1 calc R U . . .
C30 C 0.7194(5) 0.7564(6) 0.8545(3) 0.113(3) Uani 1 1 d . . . . .
H30A H 0.7170 0.8141 0.8706 0.135 Uiso 1 1 calc R U . . .
H30B H 0.6787 0.7431 0.8379 0.135 Uiso 1 1 calc R U . . .
C31 C 0.7599(7) 0.7739(6) 0.8294(4) 0.155(5) Uani 1 1 d . . . . .
H31A H 0.7454 0.8290 0.8118 0.186 Uiso 1 1 calc R U . . .
H31B H 0.8002 0.7900 0.8459 0.186 Uiso 1 1 calc R U . . .
C32 C 0.8050(7) 0.7106(8) 0.7813(3) 0.152(5) Uani 1 1 d . . . . .
H32A H 0.7921 0.7677 0.7647 0.183 Uiso 1 1 calc R U . . .
H32B H 0.8458 0.7228 0.7979 0.183 Uiso 1 1 calc R U . . .
C33 C 0.8063(5) 0.6318(7) 0.7573(3) 0.117(3) Uani 1 1 d . . . . .
H33A H 0.8338 0.6445 0.7398 0.140 Uiso 1 1 calc R U . . .
H33B H 0.7656 0.6203 0.7404 0.140 Uiso 1 1 calc R U . . .
C34 C 0.8279(4) 0.4714(7) 0.7569(3) 0.103(3) Uani 1 1 d . . . . .
H34A H 0.8564 0.4833 0.7400 0.124 Uiso 1 1 calc R U . . .
H34B H 0.7877 0.4597 0.7394 0.124 Uiso 1 1 calc R U . . .
C35 C 0.8471(5) 0.3875(8) 0.7818(3) 0.128(4) Uani 1 1 d . . . . .
H35A H 0.8488 0.3313 0.7648 0.153 Uiso 1 1 calc R U . . .
H35B H 0.8880 0.3986 0.7985 0.153 Uiso 1 1 calc R U . . .
C36 C 0.9058(8) 0.4998(10) 0.9111(5) 0.107(6) Uiso 0.5 1 d D . P B 1
H36A H 0.9339 0.4658 0.8980 0.128 Uiso 0.5 1 calc R U P B 1
H36B H 0.8805 0.4523 0.9207 0.128 Uiso 0.5 1 calc R U P B 1
C37 C 0.9404(7) 0.5640(11) 0.9455(4) 0.079(4) Uiso 0.5 1 d D . P B 1
H37A H 0.9141 0.5879 0.9623 0.095 Uiso 0.5 1 calc R U P B 1
H37B H 0.9758 0.5311 0.9621 0.095 Uiso 0.5 1 calc R U P B 1
C38 C 0.9580(9) 0.6422(13) 0.9203(6) 0.107(8) Uiso 0.5 1 d D . P B 1
H38A H 0.9611 0.7048 0.9340 0.128 Uiso 0.5 1 calc R U P B 1
H38B H 0.9969 0.6276 0.9138 0.128 Uiso 0.5 1 calc R U P B 1
C39 C 0.9104(9) 0.6425(14) 0.8855(6) 0.138(9) Uiso 0.5 1 d D . P B 1
H39A H 0.8883 0.7038 0.8839 0.165 Uiso 0.5 1 calc R U P B 1
H39B H 0.9275 0.6379 0.8619 0.165 Uiso 0.5 1 calc R U P B 1
C36' C 0.9202(7) 0.5081(11) 0.8911(6) 0.102(6) Uiso 0.5 1 d D . P B 2
H36C H 0.9425 0.5180 0.8702 0.123 Uiso 0.5 1 calc R U P B 2
H36D H 0.9087 0.4399 0.8913 0.123 Uiso 0.5 1 calc R U P B 2
C37' C 0.9578(7) 0.5383(10) 0.9313(5) 0.086(5) Uiso 0.5 1 d D . P B 2
H37C H 0.9453 0.5041 0.9530 0.104 Uiso 0.5 1 calc R U P B 2
H37D H 1.0011 0.5265 0.9334 0.104 Uiso 0.5 1 calc R U P B 2
C38' C 0.9447(8) 0.6445(10) 0.9323(5) 0.086(6) Uiso 0.5 1 d D . P B 2
H38C H 0.9356 0.6626 0.9579 0.103 Uiso 0.5 1 calc R U P B 2
H38D H 0.9793 0.6827 0.9285 0.103 Uiso 0.5 1 calc R U P B 2
C39' C 0.8933(6) 0.6587(8) 0.9002(5) 0.077(4) Uiso 0.5 1 d D . P B 2
H39C H 0.9049 0.6962 0.8789 0.092 Uiso 0.5 1 calc R U P B 2
H39D H 0.8620 0.6948 0.9095 0.092 Uiso 0.5 1 calc R U P B 2
C40 C 0.6584(8) 0.4775(15) 0.7708(4) 0.114(6) Uiso 0.5 1 d D . P C 1
H40A H 0.6898 0.4469 0.7597 0.137 Uiso 0.5 1 calc R U P C 1
H40B H 0.6464 0.5385 0.7567 0.137 Uiso 0.5 1 calc R U P C 1
C41 C 0.6028(8) 0.4095(14) 0.7669(6) 0.111(6) Uiso 0.5 1 d D . P C 1
H41A H 0.5757 0.4109 0.7400 0.133 Uiso 0.5 1 calc R U P C 1
H41B H 0.6146 0.3428 0.7745 0.133 Uiso 0.5 1 calc R U P C 1
C42 C 0.5766(8) 0.460(2) 0.7971(6) 0.138(8) Uiso 0.5 1 d D . P C 1
H42A H 0.5598 0.5234 0.7876 0.166 Uiso 0.5 1 calc R U P C 1
H42B H 0.5455 0.4212 0.8054 0.166 Uiso 0.5 1 calc R U P C 1
C43 C 0.6300(8) 0.4681(16) 0.8278(5) 0.126(7) Uiso 0.5 1 d D . P C 1
H43A H 0.6386 0.4067 0.8422 0.151 Uiso 0.5 1 calc R U P C 1
H43B H 0.6249 0.5181 0.8469 0.151 Uiso 0.5 1 calc R U P C 1
C40' C 0.6375(10) 0.5509(15) 0.7838(9) 0.203(13) Uiso 0.5 1 d D . P C 2
H40C H 0.6556 0.5743 0.7623 0.244 Uiso 0.5 1 calc R U P C 2
H40D H 0.6259 0.6068 0.7979 0.244 Uiso 0.5 1 calc R U P C 2
C41' C 0.5832(8) 0.4894(13) 0.7669(6) 0.111(6) Uiso 0.5 1 d D . P C 2
H41C H 0.5823 0.4689 0.7395 0.133 Uiso 0.5 1 calc R U P C 2
H41D H 0.5453 0.5231 0.7673 0.133 Uiso 0.5 1 calc R U P C 2
C42' C 0.5939(11) 0.4040(19) 0.7958(9) 0.164(10) Uiso 0.5 1 d D . P C 2
H42C H 0.5834 0.4188 0.8213 0.197 Uiso 0.5 1 calc R U P C 2
H42D H 0.5729 0.3453 0.7841 0.197 Uiso 0.5 1 calc R U P C 2
C43' C 0.6574(10) 0.3991(12) 0.7996(8) 0.172(10) Uiso 0.5 1 d D . P C 2
H43C H 0.6760 0.3524 0.8203 0.206 Uiso 0.5 1 calc R U P C 2
H43D H 0.6664 0.3799 0.7742 0.206 Uiso 0.5 1 calc R U P C 2
O9 O 0.5075(5) 0.7480(7) 0.6347(3) 0.090(3) Uiso 0.5 1 d D . P . .
C44 C 0.4738(6) 0.8055(10) 0.6522(4) 0.078(4) Uiso 0.5 1 d D . P . .
H44A H 0.4311 0.7995 0.6379 0.094 Uiso 0.5 1 calc R U P . .
H44B H 0.4861 0.8727 0.6498 0.094 Uiso 0.5 1 calc R U P . .
C45 C 0.4787(7) 0.7854(10) 0.6913(4) 0.082(4) Uiso 0.5 1 d D . P . .
H45A H 0.4387 0.7736 0.6967 0.099 Uiso 0.5 1 calc R U P . .
H45B H 0.4987 0.8382 0.7084 0.099 Uiso 0.5 1 calc R U P . .
C46 C 0.5176(7) 0.6938(11) 0.6978(4) 0.089(5) Uiso 0.5 1 d D . P . .
H46A H 0.5598 0.7074 0.7115 0.107 Uiso 0.5 1 calc R U P . .
H46B H 0.5010 0.6444 0.7127 0.107 Uiso 0.5 1 calc R U P . .
C47 C 0.5116(6) 0.6669(9) 0.6562(4) 0.070(4) Uiso 0.5 1 d D . P . .
H47A H 0.5470 0.6292 0.6534 0.084 Uiso 0.5 1 calc R U P . .
H47B H 0.4751 0.6273 0.6468 0.084 Uiso 0.5 1 calc R U P . .
O10 O 0.9956(7) 0.5726(10) 0.7724(5) 0.127(3) Uiso 0.5 1 d D . P D -1
C48 C 0.9902(10) 0.6594(14) 0.7871(6) 0.127(3) Uiso 0.5 1 d D . P D -1
H48A H 0.9578 0.6585 0.8017 0.153 Uiso 0.5 1 calc R U P D -1
H48B H 1.0282 0.6767 0.8061 0.153 Uiso 0.5 1 calc R U P D -1
C49 C 0.9775(9) 0.7253(13) 0.7585(6) 0.127(3) Uiso 0.5 1 d D . P D -1
H49A H 1.0077 0.7773 0.7641 0.153 Uiso 0.5 1 calc R U P D -1
H49B H 0.9374 0.7534 0.7574 0.153 Uiso 0.5 1 calc R U P D -1
C50 C 0.9782(11) 0.6789(14) 0.7200(6) 0.127(3) Uiso 0.5 1 d D . P D -1
H50A H 0.9428 0.6972 0.6989 0.153 Uiso 0.5 1 calc R U P D -1
H50B H 1.0154 0.6938 0.7114 0.153 Uiso 0.5 1 calc R U P D -1
C51 C 0.9758(11) 0.5773(14) 0.7313(7) 0.127(3) Uiso 0.5 1 d D . P D -1
H51A H 0.9342 0.5527 0.7228 0.153 Uiso 0.5 1 calc R U P D -1
H51B H 1.0021 0.5383 0.7186 0.153 Uiso 0.5 1 calc R U P D -1

loop_
_atom_site_aniso_label
_atom_site_aniso_U_11
_atom_site_aniso_U_22
_atom_site_aniso_U_33
_atom_site_aniso_U_23
_atom_site_aniso_U_13
_atom_site_aniso_U_12
Ni1 0.0374(4) 0.0341(4) 0.0287(4) 0.0001(3) 0.0049(3) -0.0064(3)
S1 0.0487(9) 0.0692(10) 0.0317(8) -0.0132(7) 0.0102(6) -0.0131(7)
P1 0.0382(8) 0.0316(7) 0.0302(7) 0.0015(5) 0.0053(6) -0.0048(6)
Na1 0.0498(13) 0.0575(14) 0.0519(14) -0.0002(11) 0.0008(10) -0.0027(10)
F1 0.054(6) 0.092(14) 0.032(5) -0.036(8) 0.011(4) -0.022(8)
F2 0.039(5) 0.057(8) 0.065(9) 0.038(6) 0.014(5) 0.006(6)
F1' 0.081(9) 0.092(13) 0.095(12) -0.064(10) 0.051(8) -0.034(9)
F2' 0.075(7) 0.108(18) 0.066(10) 0.043(10) 0.017(6) 0.003(11)
F3 0.051(2) 0.132(3) 0.057(2) 0.007(2) 0.0263(18) -0.017(2)
F4 0.079(3) 0.064(2) 0.080(3) -0.013(2) 0.029(2) 0.0064(19)
F5 0.086(3) 0.049(2) 0.111(3) 0.009(2) 0.032(2) -0.0228(19)
F6 0.0386(19) 0.116(3) 0.061(2) -0.005(2) 0.0035(16) -0.0124(19)
F7 0.061(2) 0.081(2) 0.064(2) -0.037(2) 0.0102(17) -0.0202(18)
F8 0.0508(19) 0.076(2) 0.048(2) 0.0173(17) -0.0004(15) -0.0032(16)
O1 0.124(5) 0.080(4) 0.095(4) -0.004(3) 0.040(4) 0.026(3)
O2 0.092(3) 0.053(3) 0.085(3) 0.018(3) 0.009(3) -0.001(2)
O3 0.100(4) 0.105(4) 0.050(3) 0.013(3) 0.018(3) -0.006(3)
O4 0.091(4) 0.091(4) 0.089(4) -0.001(3) 0.037(3) 0.034(3)
O5 0.160(6) 0.066(3) 0.109(4) 0.014(3) 0.065(4) 0.003(3)
O6 0.141(5) 0.102(4) 0.068(3) 0.002(3) 0.046(3) -0.009(4)
O7 0.059(3) 0.079(3) 0.084(3) -0.004(3) -0.005(2) -0.013(2)
O8 0.078(4) 0.154(6) 0.086(4) 0.002(4) -0.023(3) -0.014(3)
C1 0.049(3) 0.028(3) 0.035(3) 0.005(2) 0.009(2) -0.001(2)
C2 0.047(3) 0.042(3) 0.039(3) -0.004(2) 0.015(3) -0.002(2)
C3 0.059(4) 0.091(5) 0.033(3) 0.003(3) 0.020(3) -0.004(3)
C4 0.054(4) 0.080(4) 0.048(4) 0.006(3) 0.025(3) -0.009(3)
C5 0.048(4) 0.054(4) 0.060(4) 0.002(3) 0.021(3) -0.007(3)
C6 0.040(3) 0.044(3) 0.040(3) 0.004(2) 0.003(3) -0.009(2)
C7 0.052(4) 0.109(6) 0.085(5) -0.001(4) 0.021(4) -0.030(4)
C8 0.040(3) 0.038(3) 0.033(3) -0.001(2) 0.014(2) -0.006(2)
C9 0.048(3) 0.055(4) 0.051(4) -0.015(3) -0.002(3) 0.001(3)
C10 0.061(4) 0.074(5) 0.056(4) -0.023(4) -0.011(3) -0.006(4)
C11 0.073(4) 0.063(4) 0.058(4) -0.026(3) 0.016(4) -0.026(4)
C12 0.085(5) 0.035(3) 0.065(4) -0.009(3) 0.033(4) -0.005(3)
C13 0.065(4) 0.046(3) 0.039(3) 0.004(3) 0.007(3) 0.000(3)
C14 0.034(3) 0.037(3) 0.031(3) 0.000(2) 0.002(2) -0.004(2)
C15 0.064(4) 0.054(4) 0.038(3) 0.004(3) 0.022(3) 0.002(3)
C16 0.076(4) 0.048(4) 0.049(4) 0.022(3) 0.012(3) -0.004(3)
C17 0.064(4) 0.040(3) 0.073(5) 0.012(3) 0.007(4) 0.005(3)
C18 0.076(5) 0.057(4) 0.116(6) 0.012(4) 0.048(5) 0.013(3)
C19 0.066(4) 0.043(3) 0.075(4) 0.016(3) 0.032(3) 0.005(3)
C20 0.047(4) 0.086(5) 0.035(4) 0.007(4) 0.008(3) -0.021(3)
C21 0.050(4) 0.059(4) 0.043(3) 0.000(3) 0.013(3) -0.008(3)
C22 0.038(3) 0.055(4) 0.053(4) -0.003(3) 0.004(3) -0.009(3)
C23 0.048(3) 0.037(3) 0.032(3) -0.006(2) 0.002(2) -0.002(2)
C24 0.151(10) 0.057(5) 0.202(12) 0.012(7) 0.073(9) 0.037(6)
C25 0.169(10) 0.057(6) 0.134(9) 0.012(6) 0.022(8) -0.004(6)
C26 0.169(9) 0.096(7) 0.084(6) 0.054(6) 0.023(6) -0.036(6)
C27 0.205(11) 0.125(9) 0.066(6) 0.038(6) 0.056(7) 0.011(8)
C28 0.126(8) 0.155(9) 0.057(5) -0.013(6) 0.035(5) 0.040(7)
C29 0.104(6) 0.117(7) 0.090(6) -0.013(6) 0.049(5) 0.013(5)
C30 0.137(8) 0.058(5) 0.162(10) 0.015(6) 0.074(7) 0.036(5)
C31 0.280(16) 0.047(5) 0.162(10) 0.012(6) 0.100(11) 0.043(7)
C32 0.267(16) 0.094(8) 0.115(9) 0.028(7) 0.083(10) -0.030(8)
C33 0.194(11) 0.103(7) 0.073(6) 0.024(6) 0.072(6) -0.004(7)
C34 0.120(7) 0.131(8) 0.070(5) -0.015(6) 0.044(5) 0.019(6)
C35 0.141(9) 0.137(9) 0.122(8) -0.010(7) 0.066(7) 0.052(7)

loop_
_atom_type_symbol
_atom_type_description
_atom_type_scat_dispersion_real
_atom_type_scat_dispersion_imag
_atom_type_scat_source
C C 0.0033 0.0016 'International Tables Vol C Tables 4.2.6.8 and 6.1.1.4'
H H 0.0000 0.0000 'International Tables Vol C Tables 4.2.6.8 and 6.1.1.4'
N N 0.0061 0.0033 'International Tables Vol C Tables 4.2.6.8 and 6.1.1.4'
O O 0.0106 0.0060 'International Tables Vol C Tables 4.2.6.8 and 6.1.1.4'
F F 0.0171 0.0103 'International Tables Vol C Tables 4.2.6.8 and 6.1.1.4'
P P 0.1023 0.0942 'International Tables Vol C Tables 4.2.6.8 and 6.1.1.4'
S S 0.1246 0.1234 'International Tables Vol C Tables 4.2.6.8 and 6.1.1.4'
Na Na 0.0362 0.0249 'International Tables Vol C Tables 4.2.6.8 and 6.1.1.4'
Ni Ni 0.3393 1.1124 'International Tables Vol C Tables 4.2.6.8 and 6.1.1.4'

loop_
_geom_angle_atom_site_label_1
_geom_angle_atom_site_label_2
_geom_angle_atom_site_label_3
_geom_angle
C20 Ni1 C23 86.2(2)
C20 Ni1 P1 96.75(18)
C23 Ni1 P1 174.65(16)
C20 Ni1 S1 175.07(19)
C23 Ni1 S1 89.24(16)
P1 Ni1 S1 87.92(5)
C2 S1 Ni1 106.28(18)
C1 P1 C8 102.3(2)
C1 P1 C14 105.1(2)
C8 P1 C14 104.7(2)
C1 P1 Ni1 107.71(17)
C8 P1 Ni1 125.24(17)
C14 P1 Ni1 109.96(15)
O8 Na1 O7 175.2(2)
O8 Na1 O2 90.2(2)
O7 Na1 O2 90.05(17)
O8 Na1 O4 91.7(2)
O7 Na1 O4 84.03(18)
O2 Na1 O4 120.73(19)
O8 Na1 O5 86.6(2)
O7 Na1 O5 93.2(2)
O2 Na1 O5 176.3(2)
O4 Na1 O5 61.37(18)
O8 Na1 O3 83.8(2)
O7 Na1 O3 92.10(18)
O2 Na1 O3 60.71(18)
O4 Na1 O3 60.67(17)
O5 Na1 O3 120.76(19)
O8 Na1 O6 97.0(2)
O7 Na1 O6 87.08(19)
O2 Na1 O6 118.59(19)
O4 Na1 O6 119.88(19)
O5 Na1 O6 59.99(19)
O3 Na1 O6 178.93(19)
O8 Na1 O1 84.9(2)
O7 Na1 O1 99.43(19)
O2 Na1 O1 61.21(18)
O4 Na1 O1 176.16(18)
O5 Na1 O1 116.51(19)
O3 Na1 O1 120.57(19)
O6 Na1 O1 58.94(18)
C35 O1 C24 114.2(7)
C35 O1 Na1 115.9(5)
C24 O1 Na1 111.7(5)
C25 O2 C26 111.2(7)
C25 O2 Na1 117.9(5)
C26 O2 Na1 119.1(5)
C27 O3 C28 113.0(7)
C27 O3 Na1 113.4(5)
C28 O3 Na1 114.3(5)
C29 O4 C30 113.0(6)
C29 O4 Na1 118.5(5)
C30 O4 Na1 115.5(5)
C31 O5 C32 111.1(8)
C31 O5 Na1 115.5(6)
C32 O5 Na1 116.0(6)
C34 O6 C33 111.1(7)
C34 O6 Na1 117.6(5)
C33 O6 Na1 115.3(5)
C39 O7 C36 102.3(11)
C36' O7 C39' 104.7(9)
C36' O7 Na1 124.4(7)
C39 O7 Na1 134.5(8)
C36 O7 Na1 122.1(7)
C39' O7 Na1 129.4(6)
C40' O8 C43' 102.8(13)
C40 O8 C43 105.8(11)
C40 O8 Na1 128.5(8)
C40' O8 Na1 129.7(10)
C43' O8 Na1 123.9(10)
C43 O8 Na1 125.0(8)
C6 C1 C2 120.4(5)
C6 C1 P1 125.7(4)
C2 C1 P1 113.8(4)
C3 C2 C1 117.6(5)
C3 C2 S1 121.3(4)
C1 C2 S1 121.0(4)
C2 C3 C4 121.0(5)
C5 C4 C3 121.3(5)
C4 C5 C6 118.0(5)
C4 C5 C7 120.8(5)
C6 C5 C7 121.2(6)
C5 C6 C1 121.6(5)
C13 C8 C9 118.5(5)
C13 C8 P1 118.7(4)
C9 C8 P1 122.7(4)
C10 C9 C8 120.0(6)
C11 C10 C9 120.2(6)
C10 C11 C12 121.0(6)
C11 C12 C13 119.4(6)
C8 C13 C12 120.8(5)
C19 C14 C15 118.9(5)
C19 C14 P1 121.4(4)
C15 C14 P1 119.7(4)
C14 C15 C16 120.2(6)
C17 C16 C15 121.2(6)
C16 C17 C18 119.2(6)
C19 C18 C17 119.9(6)
C14 C19 C18 120.6(6)
F2' C20 C21 105.2(11)
F1 C20 C21 113.7(10)
F2' C20 F1' 98.9(12)
C21 C20 F1' 101.4(10)
F1 C20 F2 100.1(11)
C21 C20 F2 103.8(8)
F2' C20 Ni1 124.2(10)
F1 C20 Ni1 121.4(10)
C21 C20 Ni1 110.9(4)
F1' C20 Ni1 113.4(10)
F2 C20 Ni1 104.2(7)
F3 C21 F4 106.0(5)
F3 C21 C20 115.0(5)
F4 C21 C20 108.0(5)
F3 C21 C22 111.8(5)
F4 C21 C22 107.3(5)
C20 C21 C22 108.5(5)
F5 C22 F6 106.0(4)
F5 C22 C21 107.9(5)
F6 C22 C21 112.2(5)
F5 C22 C23 109.8(5)
F6 C22 C23 113.9(5)
C21 C22 C23 107.0(4)
F8 C23 F7 103.6(4)
F8 C23 C22 106.1(4)
F7 C23 C22 106.2(4)
F8 C23 Ni1 112.5(3)
F7 C23 Ni1 117.1(4)
C22 C23 Ni1 110.6(3)
C25 C24 O1 111.3(8)
O2 C25 C24 112.7(8)
O2 C26 C27 108.4(7)
O3 C27 C26 109.5(8)
O3 C28 C29 109.0(7)
O4 C29 C28 110.5(7)
O4 C30 C31 110.9(7)
O5 C31 C30 110.4(9)
C33 C32 O5 110.5(9)
C32 C33 O6 110.4(8)
O6 C34 C35 109.8(7)
O1 C35 C34 111.0(8)
O7 C36 C37 102.8(11)
C38 C37 C36 97.5(11)
C39 C38 C37 103.7(12)
O7 C39 C38 112.1(13)
O7 C36' C37' 104.1(11)
C38' C37' C36' 102.8(11)
C39' C38' C37' 104.4(11)
C38' C39' O7 108.8(10)
O8 C40 C41 105.1(12)
C42 C41 C40 95.9(13)
C43 C42 C41 98.4(15)
C42 C43 O8 108.8(14)
O8 C40' C41' 106.8(13)
C40' C41' C42' 101.3(14)
C43' C42' C41' 95.7(15)
O8 C43' C42' 105.2(17)
C47 O9 C44 102.8(11)
O9 C44 C45 113.8(12)
C44 C45 C46 103.1(12)
C47 C46 C45 98.7(11)
O9 C47 C46 108.0(11)
C48 O10 C51 108.2(16)
C49 C48 O10 111.5(16)
C48 C49 C50 108.7(15)
C51 C50 C49 99.8(15)
O10 C51 C50 107.2(16)

loop_
_geom_bond_atom_site_label_1
_geom_bond_atom_site_label_2
_geom_bond_distance
Ni1 C20 1.925(6)
Ni1 C23 1.943(5)
Ni1 P1 2.1890(14)
Ni1 S1 2.1903(15)
S1 C2 1.758(5)
P1 C1 1.814(5)
P1 C8 1.819(5)
P1 C14 1.835(5)
Na1 O8 2.316(6)
Na1 O7 2.337(5)
Na1 O2 2.659(5)
Na1 O4 2.669(5)
Na1 O5 2.688(6)
Na1 O3 2.743(5)
Na1 O6 2.783(6)
Na1 O1 2.791(6)
F1 C20 1.238(16)
F2 C20 1.543(18)
F1' C20 1.546(18)
F2' C20 1.24(2)
F3 C21 1.351(7)
F4 C21 1.366(6)
F5 C22 1.354(7)
F6 C22 1.367(6)
F7 C23 1.381(6)
F8 C23 1.379(6)
O1 C35 1.377(11)
O1 C24 1.442(11)
O2 C25 1.368(11)
O2 C26 1.415(10)
O3 C27 1.408(10)
O3 C28 1.414(10)
O4 C29 1.382(9)
O4 C30 1.398(10)
O5 C31 1.379(10)
O5 C32 1.450(12)
O6 C34 1.384(10)
O6 C33 1.402(10)
O7 C36' 1.382(12)
O7 C39 1.404(13)
O7 C36 1.416(12)
O7 C39' 1.445(11)
O8 C40 1.362(13)
O8 C40' 1.412(15)
O8 C43' 1.418(14)
O8 C43 1.433(13)
C1 C6 1.389(7)
C1 C2 1.397(7)
C2 C3 1.382(8)
C3 C4 1.392(8)
C4 C5 1.373(8)
C5 C6 1.375(8)
C5 C7 1.513(8)
C8 C13 1.374(7)
C8 C9 1.389(7)
C9 C10 1.390(8)
C10 C11 1.353(9)
C11 C12 1.357(9)
C12 C13 1.396(8)
C14 C19 1.366(8)
C14 C15 1.379(7)
C15 C16 1.382(8)
C16 C17 1.346(9)
C17 C18 1.386(9)
C18 C19 1.389(8)
C20 C21 1.493(8)
C21 C22 1.493(8)
C22 C23 1.527(8)
C24 C25 1.412(13)
C26 C27 1.461(13)
C28 C29 1.463(12)
C30 C31 1.435(13)
C32 C33 1.386(13)
C34 C35 1.462(13)
C36 C37 1.552(16)
C37 C38 1.514(15)
C38 C39 1.422(15)
C36' C37' 1.517(16)
C37' C38' 1.516(15)
C38' C39' 1.431(14)
C40 C41 1.570(17)
C41 C42 1.503(16)
C42 C43 1.425(17)
C40' C41' 1.513(18)
C41' C42' 1.542(16)
C42' C43' 1.428(18)
O9 C47 1.350(14)
O9 C44 1.355(14)
C44 C45 1.362(16)
C45 C46 1.546(18)
C46 C47 1.467(17)
O10 C48 1.334(17)
O10 C51 1.392(15)
C48 C49 1.34(2)
C49 C50 1.49(2)
C50 C51 1.48(2)

loop_
_geom_torsion_atom_site_label_1
_geom_torsion_atom_site_label_2
_geom_torsion_atom_site_label_3
_geom_torsion_atom_site_label_4
_geom_torsion
C8 P1 C1 C6 -34.1(5)
C14 P1 C1 C6 75.1(5)
Ni1 P1 C1 C6 -167.7(4)
C8 P1 C1 C2 146.1(4)
C14 P1 C1 C2 -104.7(4)
Ni1 P1 C1 C2 12.5(4)
C6 C1 C2 C3 2.0(8)
P1 C1 C2 C3 -178.2(4)
C6 C1 C2 S1 -179.8(4)
P1 C1 C2 S1 0.1(6)
Ni1 S1 C2 C3 165.7(4)
Ni1 S1 C2 C1 -12.5(5)
C1 C2 C3 C4 -1.8(9)
S1 C2 C3 C4 180.0(5)
C2 C3 C4 C5 0.0(10)
C3 C4 C5 C6 1.7(9)
C3 C4 C5 C7 -179.2(6)
C4 C5 C6 C1 -1.5(8)
C7 C5 C6 C1 179.4(6)
C2 C1 C6 C5 -0.4(8)
P1 C1 C6 C5 179.8(4)
C1 P1 C8 C13 -83.4(5)
C14 P1 C8 C13 167.1(4)
Ni1 P1 C8 C13 39.0(5)
C1 P1 C8 C9 92.7(5)
C14 P1 C8 C9 -16.8(5)
Ni1 P1 C8 C9 -145.0(4)
C13 C8 C9 C10 0.8(9)
P1 C8 C9 C10 -175.3(5)
C8 C9 C10 C11 0.2(10)
C9 C10 C11 C12 -1.0(11)
C10 C11 C12 C13 0.9(10)
C9 C8 C13 C12 -1.0(8)
P1 C8 C13 C12 175.3(4)
C11 C12 C13 C8 0.1(9)
C1 P1 C14 C19 14.8(5)
C8 P1 C14 C19 122.3(5)
Ni1 P1 C14 C19 -100.8(4)
C1 P1 C14 C15 -168.9(4)
C8 P1 C14 C15 -61.5(4)
Ni1 P1 C14 C15 75.5(4)
C19 C14 C15 C16 -0.7(8)
P1 C14 C15 C16 -177.0(4)
C14 C15 C16 C17 -1.1(9)
C15 C16 C17 C18 3.1(10)
C16 C17 C18 C19 -3.5(10)
C15 C14 C19 C18 0.3(9)
P1 C14 C19 C18 176.6(5)
C17 C18 C19 C14 1.8(10)
F2' C20 C21 F3 -26.0(11)
F1 C20 C21 F3 56.4(11)
F1' C20 C21 F3 76.6(11)
F2 C20 C21 F3 -51.4(9)
Ni1 C20 C21 F3 -162.7(4)
F2' C20 C21 F4 -144.1(9)
F1 C20 C21 F4 -61.7(11)
F1' C20 C21 F4 -41.5(10)
F2 C20 C21 F4 -169.5(7)
Ni1 C20 C21 F4 79.2(5)
F2' C20 C21 C22 99.9(10)
F1 C20 C21 C22 -177.7(10)
F1' C20 C21 C22 -157.5(10)
F2 C20 C21 C22 74.6(8)
Ni1 C20 C21 C22 -36.8(6)
F3 C21 C22 F5 53.9(6)
F4 C21 C22 F5 169.7(4)
C20 C21 C22 F5 -73.9(6)
F3 C21 C22 F6 -62.5(6)
F4 C21 C22 F6 53.3(6)
C20 C21 C22 F6 169.7(5)
F3 C21 C22 C23 172.0(4)
F4 C21 C22 C23 -72.2(5)
C20 C21 C22 C23 44.2(6)
F5 C22 C23 F8 -153.8(4)
F6 C22 C23 F8 -35.1(6)
C21 C22 C23 F8 89.3(5)
F5 C22 C23 F7 -44.0(5)
F6 C22 C23 F7 74.7(5)
C21 C22 C23 F7 -160.8(4)
F5 C22 C23 Ni1 84.0(5)
F6 C22 C23 Ni1 -157.4(4)
C21 C22 C23 Ni1 -32.9(5)
C35 O1 C24 C25 176.5(9)
Na1 O1 C24 C25 42.5(11)
C26 O2 C25 C24 -172.7(9)
Na1 O2 C25 C24 44.5(11)
O1 C24 C25 O2 -58.6(13)
C25 O2 C26 C27 175.7(8)
Na1 O2 C26 C27 -42.0(9)
C28 O3 C27 C26 177.4(9)
Na1 O3 C27 C26 -50.4(10)
O2 C26 C27 O3 60.4(11)
C27 O3 C28 C29 178.8(8)
Na1 O3 C28 C29 47.1(9)
C30 O4 C29 C28 -177.3(8)
Na1 O4 C29 C28 43.0(9)
O3 C28 C29 O4 -59.1(10)
C29 O4 C30 C31 174.9(9)
Na1 O4 C30 C31 -44.1(11)
C32 O5 C31 C30 -179.6(10)
Na1 O5 C31 C30 -44.8(12)
O4 C30 C31 O5 59.1(14)
C31 O5 C32 C33 -177.0(10)
Na1 O5 C32 C33 48.4(12)
O5 C32 C33 O6 -60.5(13)
C34 O6 C33 C32 -179.3(10)
Na1 O6 C33 C32 43.7(11)
C33 O6 C34 C35 -178.9(8)
Na1 O6 C34 C35 -42.9(10)
C24 O1 C35 C34 -179.0(9)
Na1 O1 C35 C34 -47.0(10)
O6 C34 C35 O1 59.4(12)
C36' O7 C36 C37 105.9(19)
C39 O7 C36 C37 42.0(18)
C39' O7 C36 C37 10.9(16)
Na1 O7 C36 C37 -148.5(9)
O7 C36 C37 C38 -45.1(18)
C36 C37 C38 C39 30(2)
C36' O7 C39 C38 -54(2)
C36 O7 C39 C38 -23(2)
C39' O7 C39 C38 75(2)
Na1 O7 C39 C38 169.8(13)
C37 C38 C39 O7 -7(3)
C39 O7 C36' C37' 63.5(15)
C36 O7 C36' C37' -54.9(15)
C39' O7 C36' C37' 39.5(16)
Na1 O7 C36' C37' -153.2(9)
O7 C36' C37' C38' -33(2)
C36' C37' C38' C39' 14(2)
C37' C38' C39' O7 9(2)
C36' O7 C39' C38' -31.6(18)
C39 O7 C39' C38' -85(2)
C36 O7 C39' C38' 4.7(19)
Na1 O7 C39' C38' 162.0(11)
C40' O8 C40 C41 -93.0(17)
C43' O8 C40 C41 37.2(15)
C43 O8 C40 C41 -19.0(19)
Na1 O8 C40 C41 151.5(10)
O8 C40 C41 C42 42(2)
C40 C41 C42 C43 -48(2)
C41 C42 C43 O8 41(2)
C40 O8 C43 C42 -14(2)
C40' O8 C43 C42 37(2)
C43' O8 C43 C42 -67.6(18)
Na1 O8 C43 C42 175.4(13)
C40 O8 C40' C41' 61.8(19)
C43' O8 C40' C41' 17(3)
C43 O8 C40' C41' -50(2)
Na1 O8 C40' C41' 175.2(12)
O8 C40' C41' C42' 15(3)
C40' C41' C42' C43' -39(3)
C40 O8 C43' C42' -85.2(19)
C40' O8 C43' C42' -46(2)
C43 O8 C43' C42' 35.4(18)
Na1 O8 C43' C42' 153.9(14)
C41' C42' C43' O8 53(2)
C47 O9 C44 C45 27.3(17)
O9 C44 C45 C46 -6.0(18)
C44 C45 C46 C47 -15.7(16)
C44 O9 C47 C46 -37.8(14)
C45 C46 C47 O9 33.3(15)
C51 O10 C48 C49 -10(3)
O10 C48 C49 C50 -4(3)
C48 C49 C50 C51 15(2)
C48 O10 C51 C50 20(3)
C49 C50 C51 O10 -21(2)
